data_4333324
loop_
_publ_author_name
'Palacios, M. Dolores'
'Puerta, M. Carmen'
'Valerga, Pedro'
'Lled\'os, Agust\'i'
'Veilly, Edouard'

_publ_section_title
;
 Coordinatively Unsaturated Semisandwich Complexes of Ruthenium with
 Phosphinoamine Ligands and Related Species:&#x00A0; A Complex Containing
 (R,R)-1,2-Bis((diisopropylphosphino)amino)cyclohexane in a New
 Coordination Form \k3P,P&#x2018;,N-\h2-P,N
;
_journal_issue 17
_journal_name_full 'Inorganic Chemistry'
_journal_page_first 6958
_journal_page_last 6967
_journal_paper_doi 10.1021/ic700674c
_journal_volume 46
_journal_year 2007
_chemical_formula_moiety 'C28 H55 N2 P2 Ru 1+; C32 H12 B F24 1-'
_chemical_formula_sum 'C60 H67 B F24 N2 P2 Ru'
_chemical_formula_weight 1445.98
_chemical_name_common
;
[Ru(\h^5^-C~5~Me~5~){P^i^Pr~2~NC~6~H~10~NP^i^Pr~2~-\k^3^-P,P',N}]
[B{C~8~H~3~F~6~}~4~]'
;
_chemical_name_systematic
;
pentahapto-pentamethylcyclopentadienyl-{(R,R)-bis((diisopropylphosphino)amino)
cyclohexane-\k^3^-P,P',N}ruthenium(II) tetrakis{3,5-bis(trifluoromethyl)phenyl}
borate
;
_space_group_IT_number 4
_symmetry_cell_setting monoclinic
_symmetry_Int_Tables_number 4
_symmetry_space_group_name_Hall 'P 2yb'
_symmetry_space_group_name_H-M 'P 1 21 1'
_atom_sites_solution_hydrogens geom
_atom_sites_solution_primary direct
_atom_sites_solution_secondary difmap
_audit_creation_method SHELXL-97
_cell_angle_alpha 90.00
_cell_angle_beta 92.74(3)
_cell_angle_gamma 90.00
_cell_formula_units_Z 2
_cell_length_a 13.259(3)
_cell_length_b 13.256(3)
_cell_length_c 17.905(4)
_cell_measurement_reflns_used 7459
_cell_measurement_temperature 100(2)
_cell_measurement_theta_max 25.081
_cell_measurement_theta_min 2.173
_cell_volume 3143.4(12)
_computing_cell_refinement 'SAINT (Bruker, 2001)'
_computing_data_collection 'SMART (Bruker, 2001)'
_computing_data_reduction 'SAINT (Bruker, 2001)'
_computing_molecular_graphics 'ORTEP-3 vers. 1.08 (Faruggia, 2005)'
_computing_publication_material 'SHELXTL (Sheldrick, 2001)'
_computing_structure_refinement 'SHELXTL (Sheldrick, 2001)'
_computing_structure_solution 'SHELXTL (Sheldrick, 2001)'
_diffrn_ambient_temperature 100(2)
_diffrn_measured_fraction_theta_full 0.992
_diffrn_measured_fraction_theta_max 0.992
_diffrn_measurement_device_type 'Bruker SMART APEX CCD area detector'
_diffrn_measurement_method '1700 omega scan frames, 0.3 deg, 10 sec'
_diffrn_radiation_monochromator graphite
_diffrn_radiation_probe x-ray
_diffrn_radiation_type MoK\a
_diffrn_radiation_wavelength 0.71073
_diffrn_reflns_av_R_equivalents 0.0258
_diffrn_reflns_av_sigmaI/netI 0.0425
_diffrn_reflns_limit_h_max 15
_diffrn_reflns_limit_h_min -14
_diffrn_reflns_limit_k_max 15
_diffrn_reflns_limit_k_min -15
_diffrn_reflns_limit_l_max 21
_diffrn_reflns_limit_l_min -21
_diffrn_reflns_number 22180
_diffrn_reflns_theta_full 25.09
_diffrn_reflns_theta_max 25.09
_diffrn_reflns_theta_min 1.54
_diffrn_source 'fine-focus sealed tube'
_diffrn_source_type 'Bruker SMART APEX'
_diffrn_standards_decay_% -0.0172
_exptl_absorpt_coefficient_mu 0.412
_exptl_absorpt_correction_T_max 1.000
_exptl_absorpt_correction_T_min 0.851
_exptl_absorpt_correction_type multi-scan
_exptl_absorpt_process_details '(SADABS; Sheldrick, 2004)'
_exptl_crystal_colour orange
_exptl_crystal_density_diffrn 1.528
_exptl_crystal_density_method 'not measured'
_exptl_crystal_description prism
_exptl_crystal_F_000 1472
_exptl_crystal_size_max 0.40
_exptl_crystal_size_mid 0.36
_exptl_crystal_size_min 0.32
_refine_diff_density_max 0.938
_refine_diff_density_min -0.715
_refine_diff_density_rms 0.065
_refine_ls_abs_structure_details 'Flack H D (1983), Acta Cryst. A39, 876-881'
_refine_ls_abs_structure_Flack 0.01(2)
_refine_ls_extinction_method none
_refine_ls_goodness_of_fit_ref 1.047
_refine_ls_hydrogen_treatment mixed
_refine_ls_matrix_type full
_refine_ls_number_parameters 871
_refine_ls_number_reflns 10971
_refine_ls_number_restraints 3
_refine_ls_restrained_S_all 1.047
_refine_ls_R_factor_all 0.0408
_refine_ls_R_factor_gt 0.0401
_refine_ls_shift/su_max 0.060
_refine_ls_shift/su_mean 0.002
_refine_ls_structure_factor_coef Fsqd
_refine_ls_weighting_details 'calc w=1/[\s^2^(Fo^2^)+(0.0250P)^2^+4.8210P] where P=(Fo^2^+2Fc^2^)/3'
_refine_ls_weighting_scheme calc
_refine_ls_wR_factor_gt 0.0869
_refine_ls_wR_factor_ref 0.0874
_reflns_number_gt 10829
_reflns_number_total 10971
_reflns_threshold_expression >2sigma(I)
_cod_data_source_file ic700674csup1.cif
_cod_data_source_block pv0514
_cod_depositor_comments
;
 Replacing the "\K" substring with the "\k" substring in the
 values of the _chemical_name_common and _chemical_name_systematic
 data items.

 Antanas Vaitkus,
 2017-03-29
;
_cod_original_cell_volume 3143.5(11)
_cod_original_sg_symbol_H-M 'P 21'
_cod_database_code 4333324

loop_
_symmetry_equiv_pos_as_xyz
'x, y, z'
'-x, y+1/2, -z'

loop_
_atom_site_label
_atom_site_type_symbol
_atom_site_fract_x
_atom_site_fract_y
_atom_site_fract_z
_atom_site_U_iso_or_equiv
_atom_site_adp_type
_atom_site_occupancy
_atom_site_symmetry_multiplicity
_atom_site_calc_flag
_atom_site_refinement_flags
_atom_site_disorder_assembly
_atom_site_disorder_group
Ru1 Ru 0.67824(2) 0.19865(2) 0.713311(15) 0.01791(7) Uani 1 1 d . . .
P1 P 0.64631(8) 0.10605(7) 0.81964(6) 0.0210(2) Uani 1 1 d . . .
P2 P 0.83036(8) 0.25453(7) 0.76129(6) 0.0211(2) Uani 1 1 d . . .
N1 N 0.7478(3) 0.0317(3) 0.84089(19) 0.0260(8) Uani 1 1 d D . .
H1 H 0.748(3) -0.001(3) 0.8874(15) 0.031 Uiso 1 1 d D . .
N2 N 0.8382(3) 0.1395(2) 0.71582(18) 0.0221(7) Uani 1 1 d D . .
H2 H 0.871(3) 0.150(3) 0.6721(16) 0.027 Uiso 1 1 d D . .
C1 C 0.5226(3) 0.1997(4) 0.6626(2) 0.0277(8) Uani 1 1 d . . .
C2 C 0.5572(3) 0.3013(3) 0.6788(2) 0.0273(9) Uani 1 1 d . . .
C3 C 0.6385(3) 0.3208(3) 0.6319(2) 0.0282(9) Uani 1 1 d . . .
C4 C 0.6614(4) 0.2318(3) 0.5924(2) 0.0277(10) Uani 1 1 d . . .
C5 C 0.5884(3) 0.1561(3) 0.6130(2) 0.0299(10) Uani 1 1 d . . .
C6 C 0.4238(3) 0.1593(3) 0.6856(3) 0.0381(11) Uani 1 1 d . . .
H6A H 0.3695 0.1853 0.6519 0.057 Uiso 1 1 calc R . .
H6B H 0.4124 0.1806 0.7369 0.057 Uiso 1 1 calc R . .
H6C H 0.4247 0.0855 0.6831 0.057 Uiso 1 1 calc R . .
C7 C 0.5038(4) 0.3785(3) 0.7217(3) 0.0352(11) Uani 1 1 d . . .
H7A H 0.5514 0.4105 0.7579 0.053 Uiso 1 1 calc R . .
H7B H 0.4493 0.3465 0.7482 0.053 Uiso 1 1 calc R . .
H7C H 0.4753 0.4297 0.6873 0.053 Uiso 1 1 calc R . .
C8 C 0.6817(4) 0.4245(3) 0.6199(3) 0.0342(10) Uani 1 1 d . . .
H8A H 0.7438 0.4187 0.5926 0.051 Uiso 1 1 calc R . .
H8B H 0.6971 0.4565 0.6685 0.051 Uiso 1 1 calc R . .
H8C H 0.6325 0.4655 0.5909 0.051 Uiso 1 1 calc R . .
C9 C 0.7392(4) 0.2183(4) 0.5355(2) 0.0400(12) Uani 1 1 d . . .
H9A H 0.7062 0.2175 0.4854 0.060 Uiso 1 1 calc R . .
H9B H 0.7749 0.1545 0.5446 0.060 Uiso 1 1 calc R . .
H9C H 0.7875 0.2743 0.5393 0.060 Uiso 1 1 calc R . .
C10 C 0.5758(4) 0.0563(3) 0.5712(2) 0.0364(11) Uani 1 1 d . . .
H10A H 0.5194 0.0185 0.5910 0.055 Uiso 1 1 calc R . .
H10B H 0.6380 0.0166 0.5779 0.055 Uiso 1 1 calc R . .
H10C H 0.5620 0.0695 0.5178 0.055 Uiso 1 1 calc R . .
C11 C 0.6366(3) 0.1840(3) 0.9051(2) 0.0251(9) Uani 1 1 d . . .
H11 H 0.6813 0.2433 0.8968 0.030 Uiso 1 1 calc R . .
C12 C 0.5308(3) 0.2291(3) 0.9086(3) 0.0349(11) Uani 1 1 d . . .
H12A H 0.4830 0.1761 0.9213 0.052 Uiso 1 1 calc R . .
H12B H 0.5102 0.2582 0.8599 0.052 Uiso 1 1 calc R . .
H12C H 0.5312 0.2820 0.9469 0.052 Uiso 1 1 calc R . .
C13 C 0.6757(4) 0.1401(4) 0.9798(2) 0.0366(11) Uani 1 1 d . . .
H13A H 0.6663 0.1895 1.0196 0.055 Uiso 1 1 calc R . .
H13B H 0.7477 0.1243 0.9773 0.055 Uiso 1 1 calc R . .
H13C H 0.6383 0.0784 0.9904 0.055 Uiso 1 1 calc R . .
C14 C 0.5370(3) 0.0175(3) 0.8213(2) 0.0257(9) Uani 1 1 d . . .
H14 H 0.4742 0.0581 0.8118 0.031 Uiso 1 1 calc R . .
C15 C 0.5270(4) -0.0379(4) 0.8952(3) 0.0392(11) Uani 1 1 d . . .
H15A H 0.4668 -0.0808 0.8920 0.059 Uiso 1 1 calc R . .
H15B H 0.5210 0.0113 0.9355 0.059 Uiso 1 1 calc R . .
H15C H 0.5870 -0.0799 0.9055 0.059 Uiso 1 1 calc R . .
C16 C 0.5423(3) -0.0596(3) 0.7578(3) 0.0319(10) Uani 1 1 d . . .
H16A H 0.5949 -0.1095 0.7706 0.048 Uiso 1 1 calc R . .
H16B H 0.5584 -0.0249 0.7115 0.048 Uiso 1 1 calc R . .
H16C H 0.4770 -0.0938 0.7506 0.048 Uiso 1 1 calc R . .
C17 C 0.7954(3) -0.0216(3) 0.7800(2) 0.0251(9) Uani 1 1 d . . .
H17 H 0.7432 -0.0339 0.7388 0.030 Uiso 1 1 calc R . .
C18 C 0.8796(3) 0.0420(3) 0.7495(2) 0.0267(9) Uani 1 1 d . . .
H18 H 0.9297 0.0584 0.7912 0.032 Uiso 1 1 calc R . .
C19 C 0.9332(3) -0.0134(3) 0.6883(3) 0.0304(10) Uani 1 1 d . . .
H19A H 0.8854 -0.0242 0.6449 0.036 Uiso 1 1 calc R . .
H19B H 0.9895 0.0287 0.6715 0.036 Uiso 1 1 calc R . .
C20 C 0.9740(4) -0.1138(4) 0.7154(3) 0.0397(12) Uani 1 1 d . . .
H20A H 1.0269 -0.1029 0.7555 0.048 Uiso 1 1 calc R . .
H20B H 1.0051 -0.1496 0.6737 0.048 Uiso 1 1 calc R . .
C21 C 0.8895(4) -0.1781(3) 0.7451(3) 0.0393(12) Uani 1 1 d . . .
H21A H 0.9178 -0.2425 0.7647 0.047 Uiso 1 1 calc R . .
H21B H 0.8396 -0.1939 0.7039 0.047 Uiso 1 1 calc R . .
C22 C 0.8371(3) -0.1229(3) 0.8073(3) 0.0326(10) Uani 1 1 d . . .
H22A H 0.7812 -0.1650 0.8246 0.039 Uiso 1 1 calc R . .
H22B H 0.8858 -0.1119 0.8501 0.039 Uiso 1 1 calc R . .
C23 C 0.9053(4) 0.3404(3) 0.7037(3) 0.0328(10) Uani 1 1 d . . .
H23 H 0.8651 0.3470 0.6553 0.039 Uiso 1 1 calc R . .
C24 C 1.0097(4) 0.3049(4) 0.6820(3) 0.0464(13) Uani 1 1 d . . .
H24A H 1.0301 0.3430 0.6383 0.070 Uiso 1 1 calc R . .
H24B H 1.0071 0.2329 0.6698 0.070 Uiso 1 1 calc R . .
H24C H 1.0587 0.3163 0.7238 0.070 Uiso 1 1 calc R . .
C25 C 0.9084(4) 0.4468(4) 0.7367(3) 0.0467(13) Uani 1 1 d . . .
H25A H 0.9599 0.4499 0.7777 0.070 Uiso 1 1 calc R . .
H25B H 0.8423 0.4634 0.7556 0.070 Uiso 1 1 calc R . .
H25C H 0.9249 0.4952 0.6978 0.070 Uiso 1 1 calc R . .
C26 C 0.8933(3) 0.2445(3) 0.8548(2) 0.0266(9) Uani 1 1 d . . .
H26 H 0.8658 0.1828 0.8787 0.032 Uiso 1 1 calc R . .
C27 C 0.8651(4) 0.3349(3) 0.9036(3) 0.0336(10) Uani 1 1 d . . .
H27A H 0.8830 0.3200 0.9562 0.050 Uiso 1 1 calc R . .
H27B H 0.7924 0.3475 0.8975 0.050 Uiso 1 1 calc R . .
H27C H 0.9020 0.3949 0.8882 0.050 Uiso 1 1 calc R . .
C28 C 1.0087(3) 0.2327(3) 0.8568(3) 0.0358(11) Uani 1 1 d . . .
H28A H 1.0396 0.2970 0.8435 0.054 Uiso 1 1 calc R . .
H28B H 1.0270 0.1807 0.8210 0.054 Uiso 1 1 calc R . .
H28C H 1.0331 0.2129 0.9072 0.054 Uiso 1 1 calc R . .
F1 F 0.2196(2) 0.3626(2) 0.47274(16) 0.0488(8) Uani 1 1 d . A 1
F2 F 0.34794(19) 0.37147(19) 0.54948(15) 0.0350(6) Uani 1 1 d . A 1
F3 F 0.2167(3) 0.29407(19) 0.5807(2) 0.0554(9) Uani 1 1 d . A 1
F4 F -0.0194(2) 0.6424(3) 0.47210(18) 0.0608(9) Uani 1 1 d . B 1
F5 F -0.0995(3) 0.5763(5) 0.5577(2) 0.059(2) Uani 0.915(17) 1 d P B 1
F6 F -0.0393(3) 0.7265(3) 0.5722(3) 0.130(2) Uani 1 1 d . B 1
F7 F 0.1969(2) 0.3124(2) 0.9761(2) 0.0607(9) Uani 1 1 d . C 1
F8 F 0.3440(2) 0.3693(2) 0.9529(2) 0.0555(9) Uani 1 1 d . C 1
F9 F 0.2577(3) 0.2875(2) 0.8695(2) 0.0576(9) Uani 1 1 d . C 1
F10 F -0.0911(2) 0.6189(3) 0.8687(3) 0.0484(14) Uani 0.895(11) 1 d P D 1
F11 F -0.0479(4) 0.5813(3) 0.9804(3) 0.0567(18) Uani 0.895(11) 1 d P D 1
F12 F -0.0067(2) 0.72481(18) 0.93672(16) 0.0420(7) Uani 1 1 d . D 1
F13 F 0.3009(2) 0.9892(2) 0.56998(15) 0.0463(7) Uani 1 1 d . E 1
F14 F 0.1937(2) 1.08892(19) 0.61864(16) 0.0424(7) Uani 1 1 d . E 1
F15 F 0.1434(2) 0.9491(2) 0.56867(16) 0.0466(8) Uani 1 1 d . E 1
F16 F 0.2705(3) 0.9347(2) 0.94744(15) 0.0505(8) Uani 1 1 d . F 1
F17 F 0.2968(9) 1.0725(3) 0.8932(2) 0.047(3) Uani 0.78(3) 1 d P F 1
F18 F 0.1425(3) 1.0103(4) 0.9016(2) 0.1011(17) Uani 1 1 d . F 1
F19 F 0.7065(3) 0.6768(3) 0.6204(3) 0.0406(12) Uani 0.908(15) 1 d P G 1
F20 F 0.5689(3) 0.6695(5) 0.55672(18) 0.0535(19) Uani 0.908(15) 1 d P G 1
F21 F 0.6128(3) 0.8058(2) 0.6148(2) 0.0735(12) Uani 1 1 d . G 1
F22 F 0.6911(4) 0.5380(5) 0.8775(2) 0.078(2) Uani 0.828(9) 1 d P H 1
F23 F 0.5677(3) 0.5759(6) 0.9407(2) 0.089(3) Uani 0.828(9) 1 d P H 1
F24 F 0.6760(5) 0.6836(4) 0.9104(3) 0.101(3) Uani 0.828(9) 1 d P H 1
F5B F -0.083(2) 0.637(3) 0.5740(18) 0.019(12) Uiso 0.085(17) 1 d P B 2
F10B F -0.089(2) 0.589(2) 0.910(2) 0.035(9) Uiso 0.105(11) 1 d P D 2
F11B F 0.005(2) 0.601(2) 1.0116(15) 0.028(8) Uiso 0.105(11) 1 d P D 2
F17B F 0.242(2) 1.0783(12) 0.8911(9) 0.039(6) Uiso 0.22(3) 1 d P F 2
F19B F 0.674(3) 0.663(3) 0.596(2) 0.033(10) Uiso 0.092(15) 1 d P G 2
F20B F 0.541(3) 0.730(4) 0.554(2) 0.046(12) Uiso 0.092(15) 1 d P G 2
F22B F 0.7073(14) 0.6062(18) 0.8875(10) 0.042(5) Uiso 0.172(9) 1 d P H 2
F23B F 0.594(2) 0.5177(17) 0.9125(14) 0.064(7) Uiso 0.172(9) 1 d P H 2
F24B F 0.6016(14) 0.6745(12) 0.9383(9) 0.039(5) Uiso 0.172(9) 1 d P H 2
C29 C 0.2204(3) 0.6046(3) 0.6692(2) 0.0183(8) Uani 1 1 d . . .
C30 C 0.2579(3) 0.5188(3) 0.6355(2) 0.0212(8) Uani 1 1 d . . .
H30 H 0.3210 0.4924 0.6536 0.025 Uiso 1 1 calc R . .
C31 C 0.2067(3) 0.4705(3) 0.5765(2) 0.0207(8) Uani 1 1 d . A .
C32 C 0.1162(3) 0.5077(3) 0.5467(2) 0.0222(8) Uani 1 1 d . . .
H32 H 0.0815 0.4754 0.5056 0.027 Uiso 1 1 calc R . .
C33 C 0.0776(3) 0.5938(3) 0.5788(2) 0.0247(9) Uani 1 1 d . B .
C34 C 0.1276(3) 0.6392(3) 0.6396(2) 0.0227(8) Uani 1 1 d . . .
H34 H 0.0975 0.6960 0.6620 0.027 Uiso 1 1 calc R . .
C35 C 0.2485(3) 0.3753(3) 0.5447(3) 0.0294(10) Uani 1 1 d . . .
C36 C -0.0193(4) 0.6367(4) 0.5457(3) 0.0424(14) Uani 1 1 d . . .
C37 C 0.2207(3) 0.5965(3) 0.8126(2) 0.0179(8) Uani 1 1 d . . .
C38 C 0.2546(3) 0.5044(3) 0.8401(2) 0.0213(8) Uani 1 1 d . . .
H38 H 0.3136 0.4757 0.8208 0.026 Uiso 1 1 calc R . .
C39 C 0.2056(3) 0.4526(3) 0.8948(2) 0.0245(9) Uani 1 1 d . C .
C40 C 0.1184(3) 0.4909(3) 0.9242(2) 0.0264(9) Uani 1 1 d . . .
H40 H 0.0852 0.4559 0.9623 0.032 Uiso 1 1 calc R . .
C41 C 0.0812(3) 0.5817(3) 0.8961(2) 0.0270(9) Uani 1 1 d . D .
C42 C 0.1321(3) 0.6336(3) 0.8413(2) 0.0196(8) Uani 1 1 d . . .
H42 H 0.1055 0.6960 0.8232 0.024 Uiso 1 1 calc R . .
C43 C 0.2511(4) 0.3559(4) 0.9240(3) 0.0338(11) Uani 1 1 d . . .
C44 C -0.0149(4) 0.6249(4) 0.9232(3) 0.0385(12) Uani 1 1 d . . .
C45 C 0.2567(3) 0.7778(3) 0.7469(2) 0.0176(8) Uani 1 1 d . . .
C46 C 0.2462(3) 0.8349(3) 0.6826(2) 0.0188(8) Uani 1 1 d . . .
H46 H 0.2474 0.8018 0.6356 0.023 Uiso 1 1 calc R . .
C47 C 0.2340(3) 0.9391(3) 0.6840(2) 0.0228(9) Uani 1 1 d . E .
C48 C 0.2324(3) 0.9897(3) 0.7505(2) 0.0224(8) Uani 1 1 d . . .
H48 H 0.2234 1.0608 0.7516 0.027 Uiso 1 1 calc R . .
C49 C 0.2440(3) 0.9349(3) 0.8161(2) 0.0249(9) Uani 1 1 d . F .
C50 C 0.2568(3) 0.8307(3) 0.8148(2) 0.0198(9) Uani 1 1 d . . .
H50 H 0.2658 0.7948 0.8606 0.024 Uiso 1 1 calc R . .
C51 C 0.2180(4) 0.9916(3) 0.6105(2) 0.0338(11) Uani 1 1 d . . .
C52 C 0.2365(4) 0.9883(4) 0.8907(3) 0.0369(11) Uani 1 1 d . . .
C53 C 0.3990(3) 0.6446(3) 0.7477(2) 0.0178(8) Uani 1 1 d . . .
C54 C 0.4526(3) 0.6680(3) 0.6846(2) 0.0204(8) Uani 1 1 d . . .
H54 H 0.4162 0.6808 0.6386 0.025 Uiso 1 1 calc R . .
C55 C 0.5572(3) 0.6732(2) 0.6871(2) 0.0207(9) Uani 1 1 d . G .
C56 C 0.6125(3) 0.6539(3) 0.7518(2) 0.0227(8) Uani 1 1 d . . .
H56 H 0.6842 0.6570 0.7533 0.027 Uiso 1 1 calc R . .
C57 C 0.5614(3) 0.6294(3) 0.8161(2) 0.0220(8) Uani 1 1 d . H .
C58 C 0.4559(3) 0.6275(3) 0.8133(2) 0.0195(8) Uani 1 1 d . . .
H58 H 0.4222 0.6140 0.8579 0.023 Uiso 1 1 calc R . .
C59 C 0.6094(3) 0.7071(4) 0.6185(2) 0.0287(9) Uani 1 1 d . . .
C60 C 0.6202(3) 0.6073(4) 0.8867(3) 0.0347(10) Uani 1 1 d . . .
B1 B 0.2744(3) 0.6558(3) 0.7448(2) 0.0164(9) Uani 1 1 d . . .

loop_
_atom_site_aniso_label
_atom_site_aniso_U_11
_atom_site_aniso_U_22
_atom_site_aniso_U_33
_atom_site_aniso_U_23
_atom_site_aniso_U_13
_atom_site_aniso_U_12
Ru1 0.02046(14) 0.01627(13) 0.01703(13) -0.00045(14) 0.00113(10) 0.00396(14)
P1 0.0207(5) 0.0217(5) 0.0208(5) -0.0004(4) 0.0026(4) 0.0021(4)
P2 0.0232(6) 0.0187(5) 0.0216(5) -0.0006(4) 0.0023(4) -0.0011(4)
N1 0.029(2) 0.0265(18) 0.0227(18) 0.0012(14) 0.0024(15) 0.0028(15)
N2 0.0241(18) 0.0240(18) 0.0185(17) -0.0021(14) 0.0044(15) -0.0004(14)
C1 0.0283(19) 0.0211(17) 0.0321(19) -0.003(2) -0.0166(16) 0.009(2)
C2 0.028(2) 0.020(2) 0.033(2) -0.0002(17) -0.0102(19) 0.0052(17)
C3 0.033(2) 0.024(2) 0.026(2) 0.0039(17) -0.0044(19) 0.0071(18)
C4 0.043(3) 0.022(2) 0.0174(19) 0.0018(14) -0.0039(18) 0.0083(17)
C5 0.039(3) 0.028(2) 0.021(2) -0.0022(17) -0.0126(19) 0.0019(19)
C6 0.032(3) 0.031(2) 0.050(3) 0.007(2) -0.015(2) 0.0031(19)
C7 0.033(3) 0.026(2) 0.045(3) 0.002(2) -0.003(2) 0.010(2)
C8 0.042(3) 0.026(2) 0.034(3) 0.0073(18) -0.002(2) 0.002(2)
C9 0.062(3) 0.034(3) 0.024(2) -0.0024(18) 0.004(2) 0.003(2)
C10 0.060(3) 0.026(2) 0.022(2) 0.0000(18) -0.011(2) 0.009(2)
C11 0.026(2) 0.029(3) 0.0204(18) -0.0024(18) 0.0046(15) -0.0004(18)
C12 0.036(3) 0.037(3) 0.032(2) -0.0069(18) 0.011(2) 0.0065(18)
C13 0.037(3) 0.047(3) 0.026(2) -0.004(2) 0.000(2) 0.003(2)
C14 0.019(2) 0.031(2) 0.027(2) 0.0024(18) 0.0040(17) -0.0052(17)
C15 0.040(3) 0.045(3) 0.034(3) 0.001(2) 0.011(2) -0.014(2)
C16 0.026(2) 0.028(2) 0.043(3) 0.002(2) 0.009(2) -0.0037(18)
C17 0.020(2) 0.024(2) 0.030(2) -0.0009(17) -0.0008(17) 0.0017(16)
C18 0.025(2) 0.024(2) 0.030(2) -0.0057(18) -0.0041(18) 0.0093(17)
C19 0.022(2) 0.029(2) 0.040(3) -0.009(2) 0.0018(19) 0.0025(18)
C20 0.029(2) 0.037(3) 0.053(3) -0.017(2) 0.001(2) 0.009(2)
C21 0.033(3) 0.024(2) 0.060(3) -0.002(2) -0.001(2) 0.0067(19)
C22 0.030(2) 0.027(2) 0.040(3) 0.0050(19) 0.001(2) 0.0021(19)
C23 0.034(3) 0.034(3) 0.030(2) 0.0048(19) 0.005(2) -0.009(2)
C24 0.041(3) 0.049(3) 0.051(3) -0.003(2) 0.023(3) -0.013(2)
C25 0.064(4) 0.031(3) 0.046(3) 0.001(2) 0.008(3) -0.020(2)
C26 0.029(2) 0.027(2) 0.024(2) 0.0017(17) -0.0040(18) -0.0046(18)
C27 0.036(3) 0.029(2) 0.035(2) -0.0047(19) 0.001(2) 0.0014(19)
C28 0.023(2) 0.033(2) 0.051(3) -0.0055(19) -0.008(2) -0.0101(17)
F1 0.0512(18) 0.0536(18) 0.0408(16) -0.0286(14) -0.0075(14) 0.0167(15)
F2 0.0276(14) 0.0343(14) 0.0432(15) -0.0138(12) 0.0046(11) 0.0068(11)
F3 0.069(2) 0.0176(14) 0.083(2) 0.0015(14) 0.0390(19) 0.0024(13)
F4 0.0482(19) 0.079(2) 0.0533(19) 0.0261(17) -0.0232(15) 0.0006(16)
F5 0.0259(19) 0.098(5) 0.051(2) 0.002(2) -0.0042(15) 0.000(2)
F6 0.115(3) 0.078(3) 0.185(5) -0.092(3) -0.117(3) 0.078(3)
F7 0.0493(19) 0.061(2) 0.072(2) 0.0439(18) 0.0017(16) -0.0037(16)
F8 0.0359(16) 0.0487(18) 0.079(2) 0.0259(16) -0.0255(15) -0.0060(13)
F9 0.071(2) 0.0247(15) 0.076(2) 0.0079(15) -0.0085(19) 0.0065(15)
F10 0.0225(17) 0.063(2) 0.061(3) -0.017(2) 0.0082(16) -0.0039(15)
F11 0.067(3) 0.047(2) 0.062(3) 0.0088(18) 0.053(3) -0.0001(19)
F12 0.0441(16) 0.0308(17) 0.0531(17) -0.0105(12) 0.0251(13) -0.0037(11)
F13 0.059(2) 0.0498(18) 0.0304(15) 0.0164(13) 0.0093(14) -0.0032(15)
F14 0.0584(18) 0.0208(13) 0.0463(17) 0.0087(12) -0.0162(14) 0.0027(12)
F15 0.064(2) 0.0316(15) 0.0409(16) 0.0111(13) -0.0285(15) -0.0134(14)
F16 0.086(2) 0.0404(16) 0.0254(15) -0.0100(12) 0.0062(15) -0.0044(16)
F17 0.073(7) 0.027(2) 0.042(2) -0.0160(16) 0.012(2) -0.018(2)
F18 0.068(3) 0.170(5) 0.066(3) -0.062(3) 0.009(2) 0.053(3)
F19 0.0255(19) 0.059(3) 0.038(2) 0.0059(18) 0.0125(16) 0.0021(16)
F20 0.046(2) 0.089(4) 0.0263(18) 0.0002(16) 0.0079(15) -0.024(2)
F21 0.121(3) 0.0287(15) 0.077(2) 0.0140(15) 0.073(2) 0.0069(18)
F22 0.078(4) 0.104(5) 0.051(3) 0.003(3) -0.019(2) 0.063(3)
F23 0.024(2) 0.218(8) 0.026(2) 0.046(3) -0.0033(16) 0.005(3)
F24 0.139(6) 0.072(4) 0.085(4) 0.019(3) -0.080(4) -0.052(4)
C29 0.022(2) 0.021(2) 0.0126(18) 0.0081(15) 0.0030(15) -0.0008(16)
C30 0.0139(19) 0.020(2) 0.030(2) 0.0056(17) 0.0008(16) 0.0017(15)
C31 0.023(2) 0.021(2) 0.0185(19) 0.0021(16) 0.0066(16) -0.0010(16)
C32 0.029(2) 0.020(2) 0.0177(19) -0.0050(16) 0.0015(16) -0.0046(17)
C33 0.023(2) 0.028(2) 0.023(2) 0.0007(17) -0.0024(17) 0.0010(17)
C34 0.021(2) 0.021(2) 0.027(2) -0.0025(16) 0.0080(17) 0.0035(16)
C35 0.027(2) 0.030(2) 0.032(2) -0.0039(19) 0.0060(19) 0.0019(18)
C36 0.041(3) 0.039(3) 0.044(3) -0.018(2) -0.022(3) 0.018(2)
C37 0.019(2) 0.021(2) 0.0135(18) -0.0068(15) -0.0030(15) -0.0042(16)
C38 0.018(2) 0.024(2) 0.022(2) 0.0019(17) -0.0024(16) -0.0013(17)
C39 0.025(2) 0.020(2) 0.027(2) 0.0051(17) -0.0100(18) -0.0075(17)
C40 0.030(2) 0.033(2) 0.0161(19) -0.0005(17) 0.0004(17) -0.0123(19)
C41 0.027(2) 0.029(2) 0.025(2) -0.0059(17) 0.0008(17) -0.0083(18)
C42 0.022(2) 0.0189(19) 0.0185(18) -0.0019(15) 0.0021(16) -0.0029(15)
C43 0.031(3) 0.030(2) 0.040(3) 0.021(2) -0.008(2) -0.008(2)
C44 0.043(3) 0.031(2) 0.044(3) -0.009(2) 0.023(2) -0.007(2)
C45 0.0129(19) 0.019(2) 0.021(2) 0.0018(16) 0.0052(15) 0.0017(15)
C46 0.019(2) 0.0155(19) 0.022(2) -0.0009(16) -0.0004(16) -0.0013(16)
C47 0.017(2) 0.020(2) 0.031(2) -0.0002(17) -0.0015(17) 0.0007(16)
C48 0.0171(19) 0.0179(19) 0.032(2) -0.0016(16) 0.0011(17) -0.0009(15)
C49 0.021(2) 0.027(2) 0.027(2) -0.0085(18) 0.0036(17) -0.0020(17)
C50 0.018(2) 0.021(2) 0.020(2) -0.0023(16) 0.0072(16) -0.0036(16)
C51 0.051(3) 0.022(2) 0.028(2) 0.0096(18) -0.013(2) -0.007(2)
C52 0.054(3) 0.023(2) 0.035(3) -0.009(2) 0.007(2) 0.005(2)
C53 0.0179(19) 0.0113(18) 0.0242(19) 0.0006(15) 0.0005(16) 0.0017(14)
C54 0.024(2) 0.0170(19) 0.0198(19) -0.0018(13) 0.0016(16) -0.0023(14)
C55 0.026(2) 0.013(2) 0.0240(19) -0.0038(13) 0.0065(16) -0.0028(14)
C56 0.0152(19) 0.0239(19) 0.029(2) -0.0019(17) 0.0040(17) -0.0004(16)
C57 0.019(2) 0.023(2) 0.025(2) -0.0026(16) 0.0028(16) 0.0026(16)
C58 0.023(2) 0.0163(18) 0.0195(19) -0.0028(15) 0.0020(16) -0.0037(15)
C59 0.027(2) 0.028(2) 0.031(2) 0.000(2) 0.0074(17) -0.009(2)
C60 0.020(2) 0.048(3) 0.036(3) 0.003(2) 0.0023(19) 0.000(2)
B1 0.015(2) 0.0151(19) 0.019(2) -0.0012(17) -0.0034(17) 0.0010(17)

loop_
_atom_type_symbol
_atom_type_description
_atom_type_scat_dispersion_real
_atom_type_scat_dispersion_imag
_atom_type_scat_source
C C 0.0033 0.0016 'International Tables Vol C Tables 4.2.6.8 and 6.1.1.4'
H H 0.0000 0.0000 'International Tables Vol C Tables 4.2.6.8 and 6.1.1.4'
B B 0.0013 0.0007 'International Tables Vol C Tables 4.2.6.8 and 6.1.1.4'
N N 0.0061 0.0033 'International Tables Vol C Tables 4.2.6.8 and 6.1.1.4'
F F 0.0171 0.0103 'International Tables Vol C Tables 4.2.6.8 and 6.1.1.4'
P P 0.1023 0.0942 'International Tables Vol C Tables 4.2.6.8 and 6.1.1.4'
Ru Ru -1.2594 0.8363 'International Tables Vol C Tables 4.2.6.8 and 6.1.1.4'

loop_
_geom_angle_atom_site_label_1
_geom_angle_atom_site_label_2
_geom_angle_atom_site_label_3
_geom_angle
C2 Ru1 C5 63.94(16)
C2 Ru1 C4 63.79(16)
C5 Ru1 C4 38.64(16)
C2 Ru1 C1 38.53(17)
C5 Ru1 C1 37.13(16)
C4 Ru1 C1 63.17(16)
C2 Ru1 C3 37.73(16)
C5 Ru1 C3 62.98(16)
C4 Ru1 C3 37.24(15)
C1 Ru1 C3 62.62(18)
C2 Ru1 N2 154.62(15)
C5 Ru1 N2 113.68(15)
C4 Ru1 N2 97.99(15)
C1 Ru1 N2 149.97(14)
C3 Ru1 N2 117.25(15)
C2 Ru1 P2 122.18(11)
C5 Ru1 P2 146.43(13)
C4 Ru1 P2 110.54(13)
C1 Ru1 P2 160.64(14)
C3 Ru1 P2 100.83(12)
N2 Ru1 P2 44.93(9)
C2 Ru1 P1 113.79(13)
C5 Ru1 P1 115.15(12)
C4 Ru1 P1 153.48(12)
C1 Ru1 P1 97.85(12)
C3 Ru1 P1 151.11(12)
N2 Ru1 P1 90.46(9)
P2 Ru1 P1 93.19(4)
N1 P1 C11 102.97(18)
N1 P1 C14 103.83(19)
C11 P1 C14 104.63(19)
N1 P1 Ru1 108.50(13)
C11 P1 Ru1 113.84(14)
C14 P1 Ru1 121.20(14)
N2 P2 C26 109.18(18)
N2 P2 C23 103.46(19)
C26 P2 C23 108.6(2)
N2 P2 Ru1 66.98(12)
C26 P2 Ru1 132.43(15)
C23 P2 Ru1 118.56(16)
C17 N1 P1 118.5(3)
C17 N1 H1 117(3)
P1 N1 H1 116(3)
C18 N2 P2 126.2(3)
C18 N2 Ru1 128.6(3)
P2 N2 Ru1 68.09(12)
C18 N2 H2 107(3)
P2 N2 H2 108(3)
Ru1 N2 H2 114(3)
C5 C1 C2 108.0(4)
C5 C1 C6 127.6(5)
C2 C1 C6 123.6(4)
C5 C1 Ru1 70.1(2)
C2 C1 Ru1 69.1(2)
C6 C1 Ru1 134.3(3)
C3 C2 C1 107.1(4)
C3 C2 C7 125.1(4)
C1 C2 C7 126.3(4)
C3 C2 Ru1 73.2(2)
C1 C2 Ru1 72.4(2)
C7 C2 Ru1 130.7(3)
C4 C3 C2 109.2(4)
C4 C3 C8 126.7(4)
C2 C3 C8 123.6(4)
C4 C3 Ru1 70.8(2)
C2 C3 Ru1 69.0(2)
C8 C3 Ru1 132.6(3)
C3 C4 C5 106.7(4)
C3 C4 C9 127.6(4)
C5 C4 C9 125.5(4)
C3 C4 Ru1 72.0(2)
C5 C4 Ru1 69.6(2)
C9 C4 Ru1 127.1(3)
C1 C5 C4 108.6(4)
C1 C5 C10 127.8(4)
C4 C5 C10 122.2(4)
C1 C5 Ru1 72.7(2)
C4 C5 Ru1 71.7(2)
C10 C5 Ru1 132.1(3)
C1 C6 H6A 109.5
C1 C6 H6B 109.5
H6A C6 H6B 109.5
C1 C6 H6C 109.5
H6A C6 H6C 109.5
H6B C6 H6C 109.5
C2 C7 H7A 109.5
C2 C7 H7B 109.5
H7A C7 H7B 109.5
C2 C7 H7C 109.5
H7A C7 H7C 109.5
H7B C7 H7C 109.5
C3 C8 H8A 109.5
C3 C8 H8B 109.5
H8A C8 H8B 109.5
C3 C8 H8C 109.5
H8A C8 H8C 109.5
H8B C8 H8C 109.5
C4 C9 H9A 109.5
C4 C9 H9B 109.5
H9A C9 H9B 109.5
C4 C9 H9C 109.5
H9A C9 H9C 109.5
H9B C9 H9C 109.5
C5 C10 H10A 109.5
C5 C10 H10B 109.5
H10A C10 H10B 109.5
C5 C10 H10C 109.5
H10A C10 H10C 109.5
H10B C10 H10C 109.5
C13 C11 C12 112.8(3)
C13 C11 P1 118.4(3)
C12 C11 P1 110.6(3)
C13 C11 H11 104.5
C12 C11 H11 104.5
P1 C11 H11 104.5
C11 C12 H12A 109.5
C11 C12 H12B 109.5
H12A C12 H12B 109.5
C11 C12 H12C 109.5
H12A C12 H12C 109.5
H12B C12 H12C 109.5
C11 C13 H13A 109.5
C11 C13 H13B 109.5
H13A C13 H13B 109.5
C11 C13 H13C 109.5
H13A C13 H13C 109.5
H13B C13 H13C 109.5
C15 C14 C16 109.4(4)
C15 C14 P1 114.6(3)
C16 C14 P1 110.2(3)
C15 C14 H14 107.5
C16 C14 H14 107.5
P1 C14 H14 107.5
C14 C15 H15A 109.5
C14 C15 H15B 109.5
H15A C15 H15B 109.5
C14 C15 H15C 109.5
H15A C15 H15C 109.5
H15B C15 H15C 109.5
C14 C16 H16A 109.5
C14 C16 H16B 109.5
H16A C16 H16B 109.5
C14 C16 H16C 109.5
H16A C16 H16C 109.5
H16B C16 H16C 109.5
N1 C17 C18 110.5(3)
N1 C17 C22 110.3(3)
C18 C17 C22 110.0(3)
N1 C17 H17 108.7
C18 C17 H17 108.7
C22 C17 H17 108.7
N2 C18 C17 110.9(3)
N2 C18 C19 107.3(4)
C17 C18 C19 111.5(3)
N2 C18 H18 109.0
C17 C18 H18 109.0
C19 C18 H18 109.0
C20 C19 C18 111.5(4)
C20 C19 H19A 109.3
C18 C19 H19A 109.3
C20 C19 H19B 109.3
C18 C19 H19B 109.3
H19A C19 H19B 108.0
C19 C20 C21 110.3(4)
C19 C20 H20A 109.6
C21 C20 H20A 109.6
C19 C20 H20B 109.6
C21 C20 H20B 109.6
H20A C20 H20B 108.1
C20 C21 C22 110.8(4)
C20 C21 H21A 109.5
C22 C21 H21A 109.5
C20 C21 H21B 109.5
C22 C21 H21B 109.5
H21A C21 H21B 108.1
C17 C22 C21 111.1(4)
C17 C22 H22A 109.4
C21 C22 H22A 109.4
C17 C22 H22B 109.4
C21 C22 H22B 109.4
H22A C22 H22B 108.0
C24 C23 C25 112.0(4)
C24 C23 P2 117.9(3)
C25 C23 P2 110.9(3)
C24 C23 H23 104.9
C25 C23 H23 104.9
P2 C23 H23 104.9
C23 C24 H24A 109.5
C23 C24 H24B 109.5
H24A C24 H24B 109.5
C23 C24 H24C 109.5
H24A C24 H24C 109.5
H24B C24 H24C 109.5
C23 C25 H25A 109.5
C23 C25 H25B 109.5
H25A C25 H25B 109.5
C23 C25 H25C 109.5
H25A C25 H25C 109.5
H25B C25 H25C 109.5
C28 C26 C27 109.5(4)
C28 C26 P2 115.9(3)
C27 C26 P2 110.4(3)
C28 C26 H26 106.9
C27 C26 H26 106.9
P2 C26 H26 106.9
C26 C27 H27A 109.5
C26 C27 H27B 109.5
H27A C27 H27B 109.5
C26 C27 H27C 109.5
H27A C27 H27C 109.5
H27B C27 H27C 109.5
C26 C28 H28A 109.5
C26 C28 H28B 109.5
H28A C28 H28B 109.5
C26 C28 H28C 109.5
H28A C28 H28C 109.5
H28B C28 H28C 109.5
C30 C29 C34 115.5(4)
C30 C29 B1 122.9(3)
C34 C29 B1 121.2(3)
C31 C30 C29 122.5(4)
C31 C30 H30 118.8
C29 C30 H30 118.8
C32 C31 C30 121.0(4)
C32 C31 C35 118.9(4)
C30 C31 C35 120.1(4)
C31 C32 C33 117.6(4)
C31 C32 H32 121.2
C33 C32 H32 121.2
C32 C33 C34 120.8(4)
C32 C33 C36 118.3(4)
C34 C33 C36 120.9(4)
C33 C34 C29 122.4(4)
C33 C34 H34 118.8
C29 C34 H34 118.8
F2 C35 F3 106.0(4)
F2 C35 F1 107.3(3)
F3 C35 F1 106.4(4)
F2 C35 C31 113.2(4)
F3 C35 C31 111.4(3)
F1 C35 C31 112.2(4)
F5B C36 F6 68(2)
F5B C36 F4 123(2)
F6 C36 F4 108.6(5)
F5B C36 F5 40(3)
F6 C36 F5 107.7(5)
F4 C36 F5 103.2(4)
F5B C36 C33 121.8(17)
F6 C36 C33 112.7(4)
F4 C36 C33 112.0(5)
F5 C36 C33 112.1(5)
C38 C37 C42 116.4(4)
C38 C37 B1 122.8(4)
C42 C37 B1 120.6(3)
C37 C38 C39 122.3(4)
C37 C38 H38 118.8
C39 C38 H38 118.8
C40 C39 C38 121.0(4)
C40 C39 C43 120.6(4)
C38 C39 C43 118.4(4)
C39 C40 C41 117.9(4)
C39 C40 H40 121.1
C41 C40 H40 121.1
C40 C41 C42 120.5(4)
C40 C41 C44 120.5(4)
C42 C41 C44 119.0(4)
C37 C42 C41 121.9(4)
C37 C42 H42 119.1
C41 C42 H42 119.1
F8 C43 F7 107.9(4)
F8 C43 F9 106.4(4)
F7 C43 F9 105.9(4)
F8 C43 C39 111.8(4)
F7 C43 C39 113.0(4)
F9 C43 C39 111.4(4)
F10B C44 F11 69.2(18)
F10B C44 F12 121.5(15)
F11 C44 F12 109.2(4)
F10B C44 F10 37.4(18)
F11 C44 F10 106.1(5)
F12 C44 F10 103.6(5)
F10B C44 C41 121.7(15)
F11 C44 C41 114.7(5)
F12 C44 C41 111.7(4)
F10 C44 C41 110.8(4)
F10B C44 F11B 103(2)
F11 C44 F11B 34.1(10)
F12 C44 F11B 90.6(10)
F10 C44 F11B 139.6(12)
C41 C44 F11B 98.0(10)
C46 C45 C50 116.4(4)
C46 C45 B1 122.2(4)
C50 C45 B1 121.3(4)
C45 C46 C47 122.4(4)
C45 C46 H46 118.8
C47 C46 H46 118.8
C48 C47 C46 120.7(4)
C48 C47 C51 122.0(4)
C46 C47 C51 117.2(4)
C47 C48 C49 118.4(4)
C47 C48 H48 120.8
C49 C48 H48 120.8
C48 C49 C50 121.1(4)
C48 C49 C52 119.5(4)
C50 C49 C52 119.4(4)
C49 C50 C45 121.0(4)
C49 C50 H50 119.5
C45 C50 H50 119.5
F15 C51 F14 107.0(4)
F15 C51 F13 106.9(4)
F14 C51 F13 106.8(3)
F15 C51 C47 111.5(4)
F14 C51 C47 112.1(4)
F13 C51 C47 112.2(4)
F17B C52 F16 121.4(10)
F17B C52 F18 80.3(16)
F16 C52 F18 107.6(5)
F17B C52 F17 32.2(12)
F16 C52 F17 103.9(5)
F18 C52 F17 111.9(6)
F17B C52 C49 117.8(9)
F16 C52 C49 113.4(4)
F18 C52 C49 109.8(4)
F17 C52 C49 110.2(4)
C58 C53 C54 116.4(4)
C58 C53 B1 122.9(3)
C54 C53 B1 120.0(3)
C55 C54 C53 122.1(4)
C55 C54 H54 118.9
C53 C54 H54 118.9
C56 C55 C54 120.9(4)
C56 C55 C59 119.9(4)
C54 C55 C59 119.1(4)
C55 C56 C57 118.6(4)
C55 C56 H56 120.7
C57 C56 H56 120.7
C58 C57 C56 119.9(4)
C58 C57 C60 120.8(4)
C56 C57 C60 119.3(4)
C53 C58 C57 122.1(4)
C53 C58 H58 118.9
C57 C58 H58 118.9
F19B C59 F21 118.2(19)
F19B C59 F20 78(2)
F21 C59 F20 110.7(5)
F19B C59 F19 27(2)
F21 C59 F19 105.3(4)
F20 C59 F19 105.1(4)
F19B C59 F20B 106(2)
F21 C59 F20B 77(2)
F20 C59 F20B 36.7(19)
F19 C59 F20B 129.5(16)
F19B C59 C55 121.3(19)
F21 C59 C55 111.0(3)
F20 C59 C55 113.0(3)
F19 C59 C55 111.4(4)
F20B C59 C55 114.4(16)
F22B C60 F23 124.2(10)
F22B C60 F24 57.2(11)
F23 C60 F24 108.9(5)
F22B C60 F24B 102.8(13)
F23 C60 F24B 64.2(8)
F24 C60 F24B 51.1(8)
F22B C60 F23B 105.0(15)
F23 C60 F23B 44.8(11)
F24 C60 F23B 136.8(11)
F24B C60 F23B 107.5(14)
F22B C60 F22 44.0(11)
F23 C60 F22 106.3(5)
F24 C60 F22 100.5(5)
F24B C60 F22 135.4(8)
F23B C60 F22 67.7(12)
F22B C60 C57 120.0(10)
F23 C60 C57 115.0(4)
F24 C60 C57 112.9(4)
F24B C60 C57 110.9(8)
F23B C60 C57 109.9(11)
F22 C60 C57 112.2(4)
C45 B1 C37 112.9(3)
C45 B1 C29 111.6(3)
C37 B1 C29 103.0(3)
C45 B1 C53 103.4(3)
C37 B1 C53 113.7(3)
C29 B1 C53 112.4(3)

loop_
_geom_bond_atom_site_label_1
_geom_bond_atom_site_label_2
_geom_bond_distance
Ru1 C2 2.170(4)
Ru1 C5 2.181(4)
Ru1 C4 2.209(4)
Ru1 C1 2.215(3)
Ru1 C3 2.226(4)
Ru1 N2 2.260(3)
Ru1 P2 2.2780(12)
Ru1 P1 2.3212(11)
P1 N1 1.697(4)
P1 C11 1.855(4)
P1 C14 1.866(4)
P2 N2 1.734(3)
P2 C26 1.840(4)
P2 C23 1.856(4)
N1 C17 1.467(5)
N1 H1 0.940(19)
N2 C18 1.518(5)
N2 H2 0.923(19)
C1 C5 1.400(6)
C1 C2 1.448(7)
C1 C6 1.491(6)
C2 C3 1.422(6)
C2 C7 1.481(6)
C3 C4 1.416(6)
C3 C8 1.507(6)
C4 C5 1.453(6)
C4 C9 1.494(6)
C5 C10 1.526(6)
C6 H6A 0.9800
C6 H6B 0.9800
C6 H6C 0.9800
C7 H7A 0.9800
C7 H7B 0.9800
C7 H7C 0.9800
C8 H8A 0.9800
C8 H8B 0.9800
C8 H8C 0.9800
C9 H9A 0.9800
C9 H9B 0.9800
C9 H9C 0.9800
C10 H10A 0.9800
C10 H10B 0.9800
C10 H10C 0.9800
C11 C13 1.526(6)
C11 C12 1.530(6)
C11 H11 1.0000
C12 H12A 0.9800
C12 H12B 0.9800
C12 H12C 0.9800
C13 H13A 0.9800
C13 H13B 0.9800
C13 H13C 0.9800
C14 C15 1.524(6)
C14 C16 1.534(6)
C14 H14 1.0000
C15 H15A 0.9800
C15 H15B 0.9800
C15 H15C 0.9800
C16 H16A 0.9800
C16 H16B 0.9800
C16 H16C 0.9800
C17 C18 1.520(6)
C17 C22 1.524(6)
C17 H17 1.0000
C18 C19 1.523(6)
C18 H18 1.0000
C19 C20 1.508(6)
C19 H19A 0.9900
C19 H19B 0.9900
C20 C21 1.524(7)
C20 H20A 0.9900
C20 H20B 0.9900
C21 C22 1.527(7)
C21 H21A 0.9900
C21 H21B 0.9900
C22 H22A 0.9900
C22 H22B 0.9900
C23 C24 1.529(7)
C23 C25 1.528(7)
C23 H23 1.0000
C24 H24A 0.9800
C24 H24B 0.9800
C24 H24C 0.9800
C25 H25A 0.9800
C25 H25B 0.9800
C25 H25C 0.9800
C26 C28 1.536(6)
C26 C27 1.541(6)
C26 H26 1.0000
C27 H27A 0.9800
C27 H27B 0.9800
C27 H27C 0.9800
C28 H28A 0.9800
C28 H28B 0.9800
C28 H28C 0.9800
F1 C35 1.337(5)
F2 C35 1.318(5)
F3 C35 1.333(5)
F4 C36 1.320(6)
F5 C36 1.356(9)
F6 C36 1.312(6)
F7 C43 1.334(5)
F8 C43 1.324(5)
F9 C43 1.338(6)
F10 C44 1.372(7)
F11 C44 1.272(6)
F12 C44 1.350(6)
F13 C51 1.346(6)
F14 C51 1.339(5)
F15 C51 1.336(5)
F16 C52 1.303(6)
F17 C52 1.372(8)
F18 C52 1.304(6)
F19 C59 1.349(6)
F20 C59 1.306(5)
F21 C59 1.311(6)
F22 C60 1.330(6)
F23 C60 1.288(6)
F24 C60 1.312(7)
F5B C36 1.01(3)
F10B C44 1.10(3)
F11B C44 1.62(3)
F17B C52 1.196(17)
F19B C59 1.12(4)
F20B C59 1.47(4)
F22B C60 1.154(19)
F23B C60 1.33(2)
F24B C60 1.316(16)
C29 C30 1.390(6)
C29 C34 1.394(6)
C29 B1 1.646(6)
C30 C31 1.385(6)
C30 H30 0.9500
C31 C32 1.381(6)
C31 C35 1.502(6)
C32 C33 1.386(6)
C32 H32 0.9500
C33 C34 1.384(6)
C33 C36 1.502(6)
C34 H34 0.9500
C37 C38 1.384(6)
C37 C42 1.395(5)
C37 B1 1.637(6)
C38 C39 1.384(6)
C38 H38 0.9500
C39 C40 1.389(6)
C39 C43 1.501(6)
C40 C41 1.386(6)
C40 H40 0.9500
C41 C42 1.398(6)
C41 C44 1.500(6)
C42 H42 0.9500
C45 C46 1.379(6)
C45 C50 1.404(6)
C45 B1 1.636(6)
C46 C47 1.391(5)
C46 H46 0.9500
C47 C48 1.367(6)
C47 C51 1.496(6)
C48 C49 1.384(6)
C48 H48 0.9500
C49 C50 1.392(6)
C49 C52 1.519(6)
C50 H50 0.9500
C53 C58 1.385(5)
C53 C54 1.397(5)
C53 B1 1.657(6)
C54 C55 1.387(5)
C54 H54 0.9500
C55 C56 1.366(6)
C55 C59 1.507(5)
C56 C57 1.401(5)
C56 H56 0.9500
C57 C58 1.397(5)
C57 C60 1.482(6)
C58 H58 0.9500

loop_
_geom_torsion_atom_site_label_1
_geom_torsion_atom_site_label_2
_geom_torsion_atom_site_label_3
_geom_torsion_atom_site_label_4
_geom_torsion
C2 Ru1 P1 N1 -178.72(18)
C5 Ru1 P1 N1 110.15(19)
C4 Ru1 P1 N1 102.7(3)
C1 Ru1 P1 N1 144.62(18)
C3 Ru1 P1 N1 -170.7(3)
N2 Ru1 P1 N1 -6.44(16)
P2 Ru1 P1 N1 -51.32(14)
C2 Ru1 P1 C11 -64.73(19)
C5 Ru1 P1 C11 -135.86(19)
C4 Ru1 P1 C11 -143.3(3)
C1 Ru1 P1 C11 -101.39(19)
C3 Ru1 P1 C11 -56.7(3)
N2 Ru1 P1 C11 107.55(16)
P2 Ru1 P1 C11 62.68(14)
C2 Ru1 P1 C14 61.5(2)
C5 Ru1 P1 C14 -9.7(2)
C4 Ru1 P1 C14 -17.1(3)
C1 Ru1 P1 C14 24.8(2)
C3 Ru1 P1 C14 69.5(3)
N2 Ru1 P1 C14 -126.26(18)
P2 Ru1 P1 C14 -171.14(16)
C2 Ru1 P2 N2 -151.72(18)
C5 Ru1 P2 N2 -61.2(2)
C4 Ru1 P2 N2 -80.48(16)
C1 Ru1 P2 N2 -147.7(3)
C3 Ru1 P2 N2 -117.93(17)
P1 Ru1 P2 N2 87.45(12)
C2 Ru1 P2 C26 112.8(2)
C5 Ru1 P2 C26 -156.7(3)
C4 Ru1 P2 C26 -176.0(2)
C1 Ru1 P2 C26 116.9(4)
C3 Ru1 P2 C26 146.6(2)
N2 Ru1 P2 C26 -95.5(2)
P1 Ru1 P2 C26 -8.0(2)
C2 Ru1 P2 C23 -58.5(2)
C5 Ru1 P2 C23 32.1(3)
C4 Ru1 P2 C23 12.8(2)
C1 Ru1 P2 C23 -54.4(4)
C3 Ru1 P2 C23 -24.7(2)
N2 Ru1 P2 C23 93.2(2)
P1 Ru1 P2 C23 -179.30(17)
C11 P1 N1 C17 -164.0(3)
C14 P1 N1 C17 87.1(3)
Ru1 P1 N1 C17 -43.1(3)
C26 P2 N2 C18 6.3(4)
C23 P2 N2 C18 121.7(3)
Ru1 P2 N2 C18 -122.7(3)
C26 P2 N2 Ru1 128.93(16)
C23 P2 N2 Ru1 -115.62(17)
C2 Ru1 N2 C18 -171.1(3)
C5 Ru1 N2 C18 -92.3(3)
C4 Ru1 N2 C18 -129.2(3)
C1 Ru1 N2 C18 -81.1(4)
C3 Ru1 N2 C18 -162.9(3)
P2 Ru1 N2 C18 119.6(3)
P1 Ru1 N2 C18 25.6(3)
C2 Ru1 N2 P2 69.3(3)
C5 Ru1 N2 P2 148.06(14)
C4 Ru1 N2 P2 111.16(14)
C1 Ru1 N2 P2 159.3(3)
C3 Ru1 N2 P2 77.46(16)
P1 Ru1 N2 P2 -94.06(9)
C2 Ru1 C1 C5 119.4(4)
C4 Ru1 C1 C5 38.6(3)
C3 Ru1 C1 C5 80.6(3)
N2 Ru1 C1 C5 -17.1(5)
P2 Ru1 C1 C5 113.9(4)
P1 Ru1 C1 C5 -121.9(3)
C5 Ru1 C1 C2 -119.4(4)
C4 Ru1 C1 C2 -80.8(3)
C3 Ru1 C1 C2 -38.8(3)
N2 Ru1 C1 C2 -136.5(3)
P2 Ru1 C1 C2 -5.5(5)
P1 Ru1 C1 C2 118.7(2)
C2 Ru1 C1 C6 -117.0(6)
C5 Ru1 C1 C6 123.6(6)
C4 Ru1 C1 C6 162.1(5)
C3 Ru1 C1 C6 -155.8(5)
N2 Ru1 C1 C6 106.5(5)
P2 Ru1 C1 C6 -122.5(5)
P1 Ru1 C1 C6 1.7(5)
C5 C1 C2 C3 6.0(4)
C6 C1 C2 C3 -164.4(4)
Ru1 C1 C2 C3 65.6(3)
C5 C1 C2 C7 172.5(4)
C6 C1 C2 C7 2.0(6)
Ru1 C1 C2 C7 -128.0(4)
C5 C1 C2 Ru1 -59.5(3)
C6 C1 C2 Ru1 130.0(4)
C5 Ru1 C2 C3 -78.8(3)
C4 Ru1 C2 C3 -35.5(2)
C1 Ru1 C2 C3 -114.6(4)
N2 Ru1 C2 C3 11.9(5)
P2 Ru1 C2 C3 63.2(3)
P1 Ru1 C2 C3 173.7(2)
C5 Ru1 C2 C1 35.8(2)
C4 Ru1 C2 C1 79.1(3)
C3 Ru1 C2 C1 114.6(4)
N2 Ru1 C2 C1 126.5(3)
P2 Ru1 C2 C1 177.85(19)
P1 Ru1 C2 C1 -71.7(2)
C5 Ru1 C2 C7 159.0(5)
C4 Ru1 C2 C7 -157.8(5)
C1 Ru1 C2 C7 123.1(5)
C3 Ru1 C2 C7 -122.2(5)
N2 Ru1 C2 C7 -110.3(5)
P2 Ru1 C2 C7 -59.0(5)
P1 Ru1 C2 C7 51.4(4)
C1 C2 C3 C4 -5.5(5)
C7 C2 C3 C4 -172.1(4)
Ru1 C2 C3 C4 59.5(3)
C1 C2 C3 C8 167.0(4)
C7 C2 C3 C8 0.4(7)
Ru1 C2 C3 C8 -128.0(4)
C1 C2 C3 Ru1 -65.0(3)
C7 C2 C3 Ru1 128.4(4)
C2 Ru1 C3 C4 -120.5(4)
C5 Ru1 C3 C4 -38.9(3)
C1 Ru1 C3 C4 -80.9(3)
N2 Ru1 C3 C4 65.2(3)
P2 Ru1 C3 C4 109.8(3)
P1 Ru1 C3 C4 -132.6(3)
C5 Ru1 C3 C2 81.6(3)
C4 Ru1 C3 C2 120.5(4)
C1 Ru1 C3 C2 39.6(2)
N2 Ru1 C3 C2 -174.3(2)
P2 Ru1 C3 C2 -129.7(2)
P1 Ru1 C3 C2 -12.1(4)
C2 Ru1 C3 C8 117.0(5)
C5 Ru1 C3 C8 -161.5(5)
C4 Ru1 C3 C8 -122.6(5)
C1 Ru1 C3 C8 156.6(5)
N2 Ru1 C3 C8 -57.3(5)
P2 Ru1 C3 C8 -12.8(4)
P1 Ru1 C3 C8 104.9(4)
C2 C3 C4 C5 2.9(5)
C8 C3 C4 C5 -169.4(4)
Ru1 C3 C4 C5 61.3(3)
C2 C3 C4 C9 178.1(4)
C8 C3 C4 C9 5.9(7)
Ru1 C3 C4 C9 -123.4(5)
C2 C3 C4 Ru1 -58.4(3)
C8 C3 C4 Ru1 129.3(4)
C2 Ru1 C4 C3 36.0(3)
C5 Ru1 C4 C3 116.3(4)
C1 Ru1 C4 C3 79.3(3)
N2 Ru1 C4 C3 -125.4(3)
P2 Ru1 C4 C3 -80.7(3)
P1 Ru1 C4 C3 127.2(3)
C2 Ru1 C4 C5 -80.3(3)
C1 Ru1 C4 C5 -37.0(3)
C3 Ru1 C4 C5 -116.3(4)
N2 Ru1 C4 C5 118.3(2)
P2 Ru1 C4 C5 163.0(2)
P1 Ru1 C4 C5 10.9(4)
C2 Ru1 C4 C9 160.0(4)
C5 Ru1 C4 C9 -119.7(5)
C1 Ru1 C4 C9 -156.7(4)
C3 Ru1 C4 C9 124.0(5)
N2 Ru1 C4 C9 -1.4(4)
P2 Ru1 C4 C9 43.3(4)
P1 Ru1 C4 C9 -108.8(4)
C2 C1 C5 C4 -4.3(4)
C6 C1 C5 C4 165.7(4)
Ru1 C1 C5 C4 -63.2(3)
C2 C1 C5 C10 -170.8(4)
C6 C1 C5 C10 -0.8(7)
Ru1 C1 C5 C10 130.4(4)
C2 C1 C5 Ru1 58.9(3)
C6 C1 C5 Ru1 -131.2(4)
C3 C4 C5 C1 0.9(5)
C9 C4 C5 C1 -174.4(4)
Ru1 C4 C5 C1 63.8(3)
C3 C4 C5 C10 168.3(4)
C9 C4 C5 C10 -7.1(6)
Ru1 C4 C5 C10 -128.8(4)
C3 C4 C5 Ru1 -62.9(3)
C9 C4 C5 Ru1 121.7(4)
C2 Ru1 C5 C1 -37.2(3)
C4 Ru1 C5 C1 -117.1(4)
C3 Ru1 C5 C1 -79.5(3)
N2 Ru1 C5 C1 170.7(3)
P2 Ru1 C5 C1 -146.8(3)
P1 Ru1 C5 C1 68.3(3)
C2 Ru1 C5 C4 79.9(3)
C1 Ru1 C5 C4 117.1(4)
C3 Ru1 C5 C4 37.5(2)
N2 Ru1 C5 C4 -72.2(3)
P2 Ru1 C5 C4 -29.7(3)
P1 Ru1 C5 C4 -174.67(19)
C2 Ru1 C5 C10 -162.9(5)
C4 Ru1 C5 C10 117.3(5)
C1 Ru1 C5 C10 -125.7(6)
C3 Ru1 C5 C10 154.8(5)
N2 Ru1 C5 C10 45.0(5)
P2 Ru1 C5 C10 87.6(5)
P1 Ru1 C5 C10 -57.4(5)
N1 P1 C11 C13 -27.9(4)
C14 P1 C11 C13 80.4(4)
Ru1 P1 C11 C13 -145.1(3)
N1 P1 C11 C12 -160.3(3)
C14 P1 C11 C12 -52.0(3)
Ru1 P1 C11 C12 82.5(3)
N1 P1 C14 C15 57.6(4)
C11 P1 C14 C15 -50.1(4)
Ru1 P1 C14 C15 179.7(3)
N1 P1 C14 C16 -66.2(3)
C11 P1 C14 C16 -173.9(3)
Ru1 P1 C14 C16 55.8(3)
P1 N1 C17 C18 91.3(4)
P1 N1 C17 C22 -146.8(3)
P2 N2 C18 C17 93.5(4)
Ru1 N2 C18 C17 3.9(5)
P2 N2 C18 C19 -144.4(3)
Ru1 N2 C18 C19 125.9(3)
N1 C17 C18 N2 -62.8(4)
C22 C17 C18 N2 175.1(3)
N1 C17 C18 C19 177.6(3)
C22 C17 C18 C19 55.6(5)
N2 C18 C19 C20 -177.9(3)
C17 C18 C19 C20 -56.2(5)
C18 C19 C20 C21 56.2(5)
C19 C20 C21 C22 -56.7(5)
N1 C17 C22 C21 -178.4(4)
C18 C17 C22 C21 -56.3(5)
C20 C21 C22 C17 57.3(5)
N2 P2 C23 C24 -48.1(4)
C26 P2 C23 C24 67.8(4)
Ru1 P2 C23 C24 -119.0(4)
N2 P2 C23 C25 -179.0(3)
C26 P2 C23 C25 -63.1(4)
Ru1 P2 C23 C25 110.1(3)
N2 P2 C26 C28 69.0(3)
C23 P2 C26 C28 -43.1(4)
Ru1 P2 C26 C28 145.0(2)
N2 P2 C26 C27 -165.8(3)
C23 P2 C26 C27 82.1(3)
Ru1 P2 C26 C27 -89.8(3)
C34 C29 C30 C31 -0.1(6)
B1 C29 C30 C31 173.4(4)
C29 C30 C31 C32 2.0(6)
C29 C30 C31 C35 -177.1(4)
C30 C31 C32 C33 -1.2(6)
C35 C31 C32 C33 177.8(4)
C31 C32 C33 C34 -1.3(6)
C31 C32 C33 C36 178.4(4)
C32 C33 C34 C29 3.2(6)
C36 C33 C34 C29 -176.4(4)
C30 C29 C34 C33 -2.4(6)
B1 C29 C34 C33 -176.1(4)
C32 C31 C35 F2 149.9(4)
C30 C31 C35 F2 -31.0(5)
C32 C31 C35 F3 -90.7(5)
C30 C31 C35 F3 88.3(5)
C32 C31 C35 F1 28.4(5)
C30 C31 C35 F1 -152.6(4)
C32 C33 C36 F5B 113(3)
C34 C33 C36 F5B -67(3)
C32 C33 C36 F6 -169.2(5)
C34 C33 C36 F6 10.5(8)
C32 C33 C36 F4 -46.4(6)
C34 C33 C36 F4 133.3(4)
C32 C33 C36 F5 69.1(6)
C34 C33 C36 F5 -111.3(5)
C42 C37 C38 C39 -1.9(6)
B1 C37 C38 C39 -176.7(4)
C37 C38 C39 C40 0.8(6)
C37 C38 C39 C43 -176.9(4)
C38 C39 C40 C41 1.0(6)
C43 C39 C40 C41 178.6(4)
C39 C40 C41 C42 -1.6(6)
C39 C40 C41 C44 177.5(4)
C38 C37 C42 C41 1.2(5)
B1 C37 C42 C41 176.2(4)
C40 C41 C42 C37 0.5(6)
C44 C41 C42 C37 -178.6(4)
C40 C39 C43 F8 -119.2(5)
C38 C39 C43 F8 58.5(6)
C40 C39 C43 F7 2.8(6)
C38 C39 C43 F7 -179.6(4)
C40 C39 C43 F9 121.8(4)
C38 C39 C43 F9 -60.5(5)
C40 C41 C44 F10B -69(2)
C42 C41 C44 F10B 110(2)
C40 C41 C44 F11 10.9(7)
C42 C41 C44 F11 -170.0(5)
C40 C41 C44 F12 135.9(4)
C42 C41 C44 F12 -44.9(6)
C40 C41 C44 F10 -109.1(5)
C42 C41 C44 F10 70.0(5)
C40 C41 C44 F11B 42.1(12)
C42 C41 C44 F11B -138.8(11)
C50 C45 C46 C47 -1.5(6)
B1 C45 C46 C47 -178.1(4)
C45 C46 C47 C48 0.3(6)
C45 C46 C47 C51 -176.8(4)
C46 C47 C48 C49 0.6(6)
C51 C47 C48 C49 177.6(4)
C47 C48 C49 C50 -0.2(6)
C47 C48 C49 C52 -176.6(4)
C48 C49 C50 C45 -1.0(6)
C52 C49 C50 C45 175.3(4)
C46 C45 C50 C49 1.8(6)
B1 C45 C50 C49 178.5(4)
C48 C47 C51 F15 -125.5(4)
C46 C47 C51 F15 51.6(5)
C48 C47 C51 F14 -5.5(6)
C46 C47 C51 F14 171.6(4)
C48 C47 C51 F13 114.7(4)
C46 C47 C51 F13 -68.2(5)
C48 C49 C52 F17B -15.2(19)
C50 C49 C52 F17B 168.4(18)
C48 C49 C52 F16 -165.6(4)
C50 C49 C52 F16 18.0(6)
C48 C49 C52 F18 74.0(6)
C50 C49 C52 F18 -102.4(5)
C48 C49 C52 F17 -49.7(7)
C50 C49 C52 F17 133.9(6)
C58 C53 C54 C55 0.5(5)
B1 C53 C54 C55 171.0(3)
C53 C54 C55 C56 1.0(5)
C53 C54 C55 C59 -175.1(4)
C54 C55 C56 C57 -0.5(6)
C59 C55 C56 C57 175.5(4)
C55 C56 C57 C58 -1.4(6)
C55 C56 C57 C60 179.4(4)
C54 C53 C58 C57 -2.5(5)
B1 C53 C58 C57 -172.7(3)
C56 C57 C58 C53 3.1(6)
C60 C57 C58 C53 -177.8(4)
C56 C55 C59 F19B 53(3)
C54 C55 C59 F19B -131(3)
C56 C55 C59 F21 -92.3(5)
C54 C55 C59 F21 83.8(5)
C56 C55 C59 F20 142.7(5)
C54 C55 C59 F20 -41.2(6)
C56 C55 C59 F19 24.6(6)
C54 C55 C59 F19 -159.2(4)
C56 C55 C59 F20B -177(2)
C54 C55 C59 F20B -1(2)
C58 C57 C60 F22B 177.6(15)
C56 C57 C60 F22B -3.3(16)
C58 C57 C60 F23 7.5(7)
C56 C57 C60 F23 -173.4(5)
C58 C57 C60 F24 -118.2(6)
C56 C57 C60 F24 60.9(6)
C58 C57 C60 F24B -62.8(11)
C56 C57 C60 F24B 116.3(10)
C58 C57 C60 F23B 55.8(14)
C56 C57 C60 F23B -125.1(14)
C58 C57 C60 F22 129.1(5)
C56 C57 C60 F22 -51.8(6)
C46 C45 B1 C37 -145.8(4)
C50 C45 B1 C37 37.7(5)
C46 C45 B1 C29 -30.4(5)
C50 C45 B1 C29 153.2(4)
C46 C45 B1 C53 90.8(4)
C50 C45 B1 C53 -85.7(4)
C38 C37 B1 C45 -154.4(4)
C42 C37 B1 C45 31.0(5)
C38 C37 B1 C29 85.0(4)
C42 C37 B1 C29 -89.6(4)
C38 C37 B1 C53 -36.9(5)
C42 C37 B1 C53 148.5(3)
C30 C29 B1 C45 149.6(4)
C34 C29 B1 C45 -37.2(5)
C30 C29 B1 C37 -88.9(4)
C34 C29 B1 C37 84.2(4)
C30 C29 B1 C53 33.9(5)
C34 C29 B1 C53 -153.0(3)
C58 C53 B1 C45 96.3(4)
C54 C53 B1 C45 -73.5(4)
C58 C53 B1 C37 -26.6(5)
C54 C53 B1 C37 163.6(3)
C58 C53 B1 C29 -143.1(4)
C54 C53 B1 C29 47.0(4)
